data_4330698
loop_
_publ_author_name
'Xiaofeng Zhang'
'Deguang Huang'
'Yu-Sheng Chen'
'R. H. Holm'

_publ_section_title
;
 Synthesis of Binucleating Macrocycles and Their Nickel(II) Hydroxo- and
 Cyano-Bridged Complexes with Divalent Ions: Anatomical Variation of
 Ligand Features
;
_journal_name_full 'Inorganic Chemistry'
_journal_page_first 11017
_journal_page_last 11029
_journal_paper_doi 10.1021/ic301506x
_journal_volume 51
_journal_year 2012
_chemical_formula_moiety 'C31 H34 Cl Fe N7 Ni O2 S, C2 H6 O S'
_chemical_formula_sum 'C33 H40 Cl Fe N7 Ni O3 S2'
_chemical_formula_weight 796.85
_chemical_name_common '[Ni(SN3)-CN-FeCl].DMSO'
_chemical_name_systematic
; 
 ? 
;
_space_group_IT_number 14
_symmetry_cell_setting monoclinic
_symmetry_space_group_name_Hall '-P 2yn'
_symmetry_space_group_name_H-M 'P 1 21/n 1'
_atom_sites_solution_hydrogens geom
_atom_sites_solution_primary direct
_atom_sites_solution_secondary difmap
_audit_creation_method SHELXL-97
_cell_angle_alpha 90.00
_cell_angle_beta 93.701(2)
_cell_angle_gamma 90.00
_cell_formula_units_Z 4
_cell_length_a 14.8812(14)
_cell_length_b 14.8236(14)
_cell_length_c 15.4676(15)
_cell_measurement_reflns_used 9595
_cell_measurement_temperature 100(2)
_cell_measurement_theta_max 26.35
_cell_measurement_theta_min 2.30
_cell_volume 3404.9(6)
_computing_cell_refinement 'Bruker SAINT'
_computing_data_collection 'Bruker APEX2'
_computing_data_reduction 'Bruker SAINT'
_computing_molecular_graphics 'Bruker SHELXTL'
_computing_publication_material 'Bruker SHELXTL'
_computing_structure_refinement 'SHELXL-97 (Sheldrick, 1997)'
_computing_structure_solution 'SHELXS-97 (Sheldrick, 1990)'
_diffrn_ambient_temperature 100(2)
_diffrn_measured_fraction_theta_full 0.997
_diffrn_measured_fraction_theta_max 0.997
_diffrn_measurement_device_type 'Bruker APEX-II CCD'
_diffrn_measurement_method '\f and \w scans'
_diffrn_radiation_monochromator graphite
_diffrn_radiation_source 'fine-focus sealed tube'
_diffrn_radiation_type MoK\a
_diffrn_radiation_wavelength 0.71073
_diffrn_reflns_av_R_equivalents 0.0365
_diffrn_reflns_av_sigmaI/netI 0.0296
_diffrn_reflns_limit_h_max 18
_diffrn_reflns_limit_h_min -18
_diffrn_reflns_limit_k_max 18
_diffrn_reflns_limit_k_min -18
_diffrn_reflns_limit_l_max 19
_diffrn_reflns_limit_l_min -19
_diffrn_reflns_number 32345
_diffrn_reflns_theta_full 26.38
_diffrn_reflns_theta_max 26.38
_diffrn_reflns_theta_min 1.84
_diffrn_standards_number 0
_exptl_absorpt_coefficient_mu 1.227
_exptl_absorpt_correction_T_max 0.9300
_exptl_absorpt_correction_T_min 0.6023
_exptl_absorpt_correction_type multi-scan
_exptl_absorpt_process_details SADABS
_exptl_crystal_colour red
_exptl_crystal_density_diffrn 1.554
_exptl_crystal_density_meas ?
_exptl_crystal_description column
_exptl_crystal_F_000 1656
_exptl_crystal_size_max 0.46
_exptl_crystal_size_mid 0.13
_exptl_crystal_size_min 0.06
_refine_diff_density_max 1.779
_refine_diff_density_min -1.435
_refine_diff_density_rms 0.081
_refine_ls_extinction_method none
_refine_ls_goodness_of_fit_ref 1.015
_refine_ls_hydrogen_treatment constr
_refine_ls_matrix_type full
_refine_ls_number_parameters 461
_refine_ls_number_reflns 6949
_refine_ls_number_restraints 89
_refine_ls_restrained_S_all 1.044
_refine_ls_R_factor_all 0.0489
_refine_ls_R_factor_gt 0.0402
_refine_ls_shift/su_max 0.002
_refine_ls_shift/su_mean 0.000
_refine_ls_structure_factor_coef Fsqd
_refine_ls_weighting_details 'calc w=1/[\s^2^(Fo^2^)+(0.0433P)^2^+7.6640P] where P=(Fo^2^+2Fc^2^)/3'
_refine_ls_weighting_scheme calc
_refine_ls_wR_factor_gt 0.0973
_refine_ls_wR_factor_ref 0.1026
_reflns_number_gt 5937
_reflns_number_total 6949
_reflns_threshold_expression >2sigma(I)
_cod_data_source_file ic301506x_si_002_16.cif
_cod_data_source_block compound24
_cod_depositor_comments
;
The following automatic conversions were performed:

'_exptl_crystal_density_meas' value 'none' was changed to '?' - the
value is perceived as not measured.

Automatic conversion script
Id: cif_fix_values 3008 2015-01-20 13:52:24Z robertas 
;
_cod_database_code 4330698

loop_
_symmetry_equiv_pos_as_xyz
'x, y, z'
'-x+1/2, y+1/2, -z+1/2'
'-x, -y, -z'
'x-1/2, -y-1/2, z-1/2'

loop_
_atom_site_label
_atom_site_type_symbol
_atom_site_fract_x
_atom_site_fract_y
_atom_site_fract_z
_atom_site_U_iso_or_equiv
_atom_site_adp_type
_atom_site_occupancy
_atom_site_symmetry_multiplicity
_atom_site_calc_flag
_atom_site_refinement_flags
_atom_site_disorder_assembly
_atom_site_disorder_group
Ni1 Ni 0.93238(2) 0.89185(2) 0.19091(2) 0.01404(10) Uani 1 1 d . . .
Fe1 Fe 0.86575(3) 0.56632(3) 0.17978(3) 0.01636(11) Uani 1 1 d . . .
Cl1 Cl 1.01186(6) 0.58623(6) 0.13514(6) 0.0342(2) Uani 1 1 d . . .
S1 S 0.70907(5) 0.56099(6) 0.23380(5) 0.02307(17) Uani 1 1 d . . .
O1 O 0.88373(13) 1.03991(14) -0.02296(12) 0.0193(4) Uani 1 1 d . . .
O2 O 1.09022(15) 0.98288(15) 0.39143(14) 0.0273(5) Uani 1 1 d . . .
N1 N 0.88715(16) 0.91893(16) 0.07454(14) 0.0153(5) Uani 1 1 d . . .
N2 N 0.98651(15) 1.00258(16) 0.18335(14) 0.0148(5) Uani 1 1 d . . .
N3 N 0.99356(16) 0.89261(16) 0.30407(15) 0.0172(5) Uani 1 1 d . . .
N4 N 0.89448(17) 0.52970(17) 0.32605(16) 0.0220(5) Uani 1 1 d . . .
N5 N 0.86128(18) 0.42042(17) 0.16647(17) 0.0252(6) Uani 1 1 d . . .
N6 N 0.77760(16) 0.56007(16) 0.05200(16) 0.0186(5) Uani 1 1 d . . .
N7 N 0.85644(16) 0.70503(17) 0.19916(15) 0.0171(5) Uani 1 1 d . . .
C1 C 0.90743(18) 1.00283(19) 0.04638(17) 0.0154(5) Uani 1 1 d . . .
C2 C 0.96800(18) 1.05159(19) 0.11205(17) 0.0153(5) Uani 1 1 d . . .
C3 C 1.00315(19) 1.13747(19) 0.10573(18) 0.0171(6) Uani 1 1 d . . .
H3A H 0.9897 1.1733 0.0557 0.021 Uiso 1 1 calc R . .
C4 C 1.05887(19) 1.1702(2) 0.17473(19) 0.0189(6) Uani 1 1 d . . .
H4A H 1.0848 1.2285 0.1713 0.023 Uiso 1 1 calc R . .
C5 C 1.07664(19) 1.1178(2) 0.24860(19) 0.0196(6) Uani 1 1 d . . .
H5A H 1.1143 1.1396 0.2960 0.023 Uiso 1 1 calc R . .
C6 C 1.03769(18) 1.03289(19) 0.25096(18) 0.0171(6) Uani 1 1 d . . .
C7 C 1.04380(19) 0.9666(2) 0.32442(18) 0.0193(6) Uani 1 1 d . . .
C8 C 0.98442(18) 0.8250(2) 0.36858(18) 0.0171(6) Uani 1 1 d . . .
C9 C 0.96314(19) 0.8463(2) 0.45278(18) 0.0206(6) Uani 1 1 d . . .
H9A H 0.9591 0.9075 0.4703 0.025 Uiso 1 1 calc R . .
C10 C 0.9480(2) 0.7774(2) 0.51063(19) 0.0241(7) Uani 1 1 d . . .
H10A H 0.9347 0.7918 0.5683 0.029 Uiso 1 1 calc R . .
C11 C 0.9520(2) 0.6874(2) 0.48555(19) 0.0235(6) Uani 1 1 d . . .
H11A H 0.9404 0.6409 0.5256 0.028 Uiso 1 1 calc R . .
C12 C 0.9729(2) 0.6656(2) 0.40127(19) 0.0209(6) Uani 1 1 d . . .
C13 C 0.99291(18) 0.7345(2) 0.34509(18) 0.0182(6) Uani 1 1 d . . .
H13A H 1.0127 0.7200 0.2896 0.022 Uiso 1 1 calc R . .
C14 C 0.9786(2) 0.5687(2) 0.3722(2) 0.0237(7) Uani 1 1 d . . .
H14A H 0.9946 0.5310 0.4237 0.028 Uiso 1 1 calc R . .
H14B H 1.0285 0.5637 0.3331 0.028 Uiso 1 1 calc R . .
C15 C 0.8136(2) 0.5472(2) 0.3763(2) 0.0266(7) Uani 1 1 d . . .
H15A H 0.8339 0.5689 0.4349 0.032 Uiso 1 1 calc R . .
H15B H 0.7809 0.4898 0.3831 0.032 Uiso 1 1 calc R . .
C16 C 0.7492(2) 0.6165(2) 0.33361(19) 0.0253(7) Uani 1 1 d . . .
H16A H 0.7809 0.6734 0.3216 0.030 Uiso 1 1 calc R . .
H16B H 0.6989 0.6296 0.3706 0.030 Uiso 1 1 calc R . .
C17 C 0.6695(2) 0.6376(2) 0.14816(19) 0.0215(6) Uani 1 1 d . . .
H17A H 0.6055 0.6536 0.1535 0.026 Uiso 1 1 calc R . .
H17B H 0.7059 0.6936 0.1495 0.026 Uiso 1 1 calc R . .
C18 C 0.68126(19) 0.5844(2) 0.06531(19) 0.0203(6) Uani 1 1 d . . .
H18A H 0.6453 0.5283 0.0669 0.024 Uiso 1 1 calc R . .
H18B H 0.6571 0.6205 0.0152 0.024 Uiso 1 1 calc R . .
C19 C 0.9117(2) 0.4304(2) 0.3213(2) 0.0300(7) Uani 1 1 d . . .
H19A H 0.9041 0.4031 0.3788 0.036 Uiso 1 1 calc R . .
H19B H 0.9747 0.4203 0.3067 0.036 Uiso 1 1 calc R . .
C20 C 0.8486(3) 0.3842(2) 0.2541(2) 0.0323(8) Uani 1 1 d . . .
H20A H 0.8605 0.3185 0.2548 0.039 Uiso 1 1 calc R . .
H20B H 0.7854 0.3938 0.2685 0.039 Uiso 1 1 calc R . .
C21 C 0.9428(2) 0.3800(2) 0.1322(3) 0.0353(8) Uani 1 1 d . . .
H21A H 0.9355 0.3144 0.1282 0.053 Uiso 1 1 calc R . .
H21B H 0.9955 0.3942 0.1711 0.053 Uiso 1 1 calc R . .
H21C H 0.9514 0.4046 0.0745 0.053 Uiso 1 1 calc R . .
C22 C 0.7823(2) 0.4007(2) 0.1059(2) 0.0261(7) Uani 1 1 d . . .
H22A H 0.7262 0.4097 0.1358 0.031 Uiso 1 1 calc R . .
H22B H 0.7845 0.3370 0.0869 0.031 Uiso 1 1 calc R . .
C23 C 0.7825(2) 0.4624(2) 0.0276(2) 0.0237(6) Uani 1 1 d . . .
H23A H 0.8382 0.4519 -0.0027 0.028 Uiso 1 1 calc R . .
H23B H 0.7305 0.4474 -0.0130 0.028 Uiso 1 1 calc R . .
C24 C 0.8127(2) 0.6095(2) -0.02469(18) 0.0208(6) Uani 1 1 d . . .
H24A H 0.8786 0.6000 -0.0240 0.025 Uiso 1 1 calc R . .
H24B H 0.7856 0.5817 -0.0784 0.025 Uiso 1 1 calc R . .
C25 C 0.79476(19) 0.7092(2) -0.02871(17) 0.0176(6) Uani 1 1 d . . .
C26 C 0.7215(2) 0.7427(2) -0.07969(19) 0.0214(6) Uani 1 1 d . . .
H26A H 0.6828 0.7025 -0.1121 0.026 Uiso 1 1 calc R . .
C27 C 0.7054(2) 0.8344(2) -0.08301(18) 0.0212(6) Uani 1 1 d . . .
H27A H 0.6571 0.8571 -0.1199 0.025 Uiso 1 1 calc R . .
C28 C 0.75892(19) 0.8941(2) -0.03296(18) 0.0177(6) Uani 1 1 d . . .
H28A H 0.7456 0.9568 -0.0340 0.021 Uiso 1 1 calc R . .
C29 C 0.83226(18) 0.86167(19) 0.01888(17) 0.0154(5) Uani 1 1 d . . .
C30 C 0.85155(18) 0.76984(19) 0.01700(17) 0.0156(5) Uani 1 1 d . . .
H30A H 0.9046 0.7480 0.0475 0.019 Uiso 1 1 calc R . .
C31 C 0.87899(18) 0.7795(2) 0.19897(17) 0.0163(6) Uani 1 1 d . . .
S2 S 1.20341(8) 0.36901(8) 0.35540(7) 0.0402(3) Uani 0.862(3) 1 d PU A 1
O3 O 1.1299(2) 0.3275(2) 0.30184(19) 0.0532(7) Uani 0.862(3) 1 d PU A 1
C32 C 1.2950(4) 0.2874(4) 0.3622(5) 0.0754(16) Uani 0.862(3) 1 d PU A 1
H32A H 1.2796 0.2374 0.4000 0.113 Uiso 0.862(3) 1 calc PR A 1
H32B H 1.3502 0.3167 0.3860 0.113 Uiso 0.862(3) 1 calc PR A 1
H32C H 1.3045 0.2641 0.3042 0.113 Uiso 0.862(3) 1 calc PR A 1
C33 C 1.2511(4) 0.4478(4) 0.2845(3) 0.0558(11) Uani 0.862(3) 1 d PU A 1
H33A H 1.2095 0.4983 0.2738 0.084 Uiso 0.862(3) 1 calc PR A 1
H33B H 1.2619 0.4180 0.2296 0.084 Uiso 0.862(3) 1 calc PR A 1
H33C H 1.3083 0.4703 0.3113 0.084 Uiso 0.862(3) 1 calc PR A 1
S2' S 1.2020(6) 0.3848(6) 0.2768(6) 0.0638(12) Uani 0.138(3) 1 d PDU A 2
O3' O 1.1299(2) 0.3275(2) 0.30184(19) 0.0532(7) Uani 0.138(3) 1 d PDU A 2
C32' C 1.3089(7) 0.3507(17) 0.290(2) 0.0602(18) Uani 0.138(3) 1 d PDU A 2
H32D H 1.3312 0.3601 0.3500 0.090 Uiso 0.138(3) 1 calc PR A 2
H32E H 1.3457 0.3854 0.2513 0.090 Uiso 0.138(3) 1 calc PR A 2
H32F H 1.3125 0.2864 0.2754 0.090 Uiso 0.138(3) 1 calc PR A 2
C33' C 1.2002(18) 0.4933(8) 0.248(2) 0.056(2) Uani 0.138(3) 1 d PDU A 2
H33D H 1.1377 0.5144 0.2412 0.084 Uiso 0.138(3) 1 calc PR A 2
H33E H 1.2284 0.5003 0.1928 0.084 Uiso 0.138(3) 1 calc PR A 2
H33F H 1.2333 0.5291 0.2926 0.084 Uiso 0.138(3) 1 calc PR A 2

loop_
_atom_site_aniso_label
_atom_site_aniso_U_11
_atom_site_aniso_U_22
_atom_site_aniso_U_33
_atom_site_aniso_U_23
_atom_site_aniso_U_13
_atom_site_aniso_U_12
Ni1 0.01521(18) 0.01355(19) 0.01288(17) 0.00078(13) -0.00283(13) -0.00207(14)
Fe1 0.0192(2) 0.0115(2) 0.0178(2) 0.00024(15) -0.00435(16) 0.00067(16)
Cl1 0.0288(4) 0.0340(5) 0.0400(5) -0.0073(4) 0.0039(3) 0.0044(3)
S1 0.0194(4) 0.0291(4) 0.0205(4) 0.0039(3) -0.0010(3) -0.0073(3)
O1 0.0221(10) 0.0180(10) 0.0174(10) 0.0027(8) -0.0019(8) -0.0005(8)
O2 0.0314(12) 0.0278(12) 0.0209(11) 0.0015(9) -0.0112(9) -0.0076(10)
N1 0.0166(11) 0.0151(12) 0.0140(11) 0.0001(9) -0.0013(9) -0.0015(9)
N2 0.0131(11) 0.0154(12) 0.0158(11) -0.0010(9) 0.0007(9) 0.0003(9)
N3 0.0176(12) 0.0182(12) 0.0149(11) 0.0001(9) -0.0044(9) -0.0007(10)
N4 0.0226(13) 0.0178(13) 0.0244(13) 0.0054(10) -0.0070(10) -0.0067(10)
N5 0.0277(14) 0.0163(13) 0.0305(14) 0.0018(11) -0.0078(11) -0.0018(11)
N6 0.0196(12) 0.0156(12) 0.0203(12) -0.0008(10) -0.0017(10) -0.0016(10)
N7 0.0159(12) 0.0208(14) 0.0143(11) 0.0028(9) -0.0028(9) -0.0024(10)
C1 0.0148(13) 0.0158(14) 0.0156(13) -0.0008(11) 0.0020(10) 0.0021(11)
C2 0.0143(13) 0.0165(14) 0.0153(13) -0.0012(11) 0.0023(10) 0.0030(11)
C3 0.0174(14) 0.0158(14) 0.0186(13) 0.0004(11) 0.0044(11) 0.0016(11)
C4 0.0176(14) 0.0154(14) 0.0240(14) -0.0017(11) 0.0041(11) -0.0014(11)
C5 0.0167(14) 0.0205(15) 0.0213(14) -0.0046(12) -0.0008(11) -0.0010(12)
C6 0.0155(13) 0.0177(14) 0.0182(13) -0.0022(11) 0.0007(11) 0.0007(11)
C7 0.0181(14) 0.0192(15) 0.0199(14) -0.0012(12) -0.0028(11) 0.0005(12)
C8 0.0134(13) 0.0199(15) 0.0172(13) 0.0036(11) -0.0060(10) -0.0001(11)
C9 0.0195(14) 0.0232(16) 0.0185(14) -0.0018(12) -0.0039(11) 0.0013(12)
C10 0.0233(15) 0.0342(18) 0.0144(13) 0.0006(12) -0.0030(11) -0.0019(13)
C11 0.0223(15) 0.0269(16) 0.0203(14) 0.0076(12) -0.0061(12) -0.0038(13)
C12 0.0180(14) 0.0206(15) 0.0228(14) 0.0039(12) -0.0093(11) 0.0006(12)
C13 0.0156(13) 0.0206(15) 0.0177(13) 0.0019(11) -0.0052(11) 0.0009(11)
C14 0.0247(16) 0.0204(15) 0.0243(15) 0.0051(12) -0.0114(12) -0.0014(13)
C15 0.0276(16) 0.0314(18) 0.0203(15) 0.0081(13) -0.0028(12) -0.0114(14)
C16 0.0204(15) 0.0350(18) 0.0206(15) 0.0021(13) 0.0012(12) -0.0077(13)
C17 0.0155(14) 0.0265(16) 0.0219(14) 0.0008(12) -0.0022(11) 0.0010(12)
C18 0.0171(14) 0.0205(15) 0.0226(14) 0.0012(12) -0.0039(11) -0.0054(12)
C19 0.0396(19) 0.0175(16) 0.0310(17) 0.0077(13) -0.0123(15) -0.0048(14)
C20 0.042(2) 0.0177(16) 0.0349(18) 0.0090(14) -0.0127(15) -0.0083(14)
C21 0.0367(19) 0.0205(17) 0.047(2) -0.0087(15) -0.0102(16) 0.0083(15)
C22 0.0294(17) 0.0158(15) 0.0319(17) -0.0007(13) -0.0079(14) -0.0053(13)
C23 0.0285(16) 0.0174(15) 0.0243(15) -0.0032(12) -0.0047(13) -0.0019(12)
C24 0.0246(15) 0.0216(15) 0.0160(13) -0.0022(11) -0.0005(11) -0.0025(12)
C25 0.0200(14) 0.0190(14) 0.0139(13) -0.0002(11) 0.0010(11) -0.0032(12)
C26 0.0216(15) 0.0232(16) 0.0188(14) -0.0024(12) -0.0040(12) -0.0064(12)
C27 0.0188(14) 0.0261(16) 0.0180(14) 0.0010(12) -0.0050(11) -0.0014(12)
C28 0.0188(14) 0.0186(14) 0.0157(13) 0.0003(11) 0.0011(11) 0.0007(11)
C29 0.0149(13) 0.0193(14) 0.0119(12) -0.0001(10) 0.0013(10) -0.0036(11)
C30 0.0146(13) 0.0194(14) 0.0126(12) 0.0016(11) 0.0003(10) -0.0009(11)
C31 0.0148(13) 0.0216(16) 0.0118(12) 0.0014(11) -0.0034(10) 0.0003(11)
S2 0.0475(7) 0.0423(6) 0.0313(6) -0.0108(5) 0.0072(5) -0.0213(5)
O3 0.0588(15) 0.0529(15) 0.0468(14) -0.0160(12) -0.0055(12) -0.0130(12)
C32 0.064(3) 0.063(3) 0.096(4) -0.020(3) -0.023(3) -0.013(2)
C33 0.063(3) 0.064(3) 0.042(2) -0.0170(19) 0.016(2) -0.031(2)
S2' 0.071(2) 0.066(2) 0.055(2) -0.012(2) 0.004(2) -0.015(2)
O3' 0.0588(15) 0.0529(15) 0.0468(14) -0.0160(12) -0.0055(12) -0.0130(12)
C32' 0.062(3) 0.060(3) 0.058(4) -0.018(3) 0.001(3) -0.023(3)
C33' 0.064(4) 0.062(3) 0.044(4) -0.018(4) 0.010(4) -0.021(3)

loop_
_atom_type_symbol
_atom_type_description
_atom_type_scat_dispersion_real
_atom_type_scat_dispersion_imag
_atom_type_scat_source
C C 0.0033 0.0016 'International Tables Vol C Tables 4.2.6.8 and 6.1.1.4'
H H 0.0000 0.0000 'International Tables Vol C Tables 4.2.6.8 and 6.1.1.4'
N N 0.0061 0.0033 'International Tables Vol C Tables 4.2.6.8 and 6.1.1.4'
O O 0.0106 0.0060 'International Tables Vol C Tables 4.2.6.8 and 6.1.1.4'
Cl Cl 0.1484 0.1585 'International Tables Vol C Tables 4.2.6.8 and 6.1.1.4'
S S 0.1246 0.1234 'International Tables Vol C Tables 4.2.6.8 and 6.1.1.4'
Fe Fe 0.3463 0.8444 'International Tables Vol C Tables 4.2.6.8 and 6.1.1.4'
Ni Ni 0.3393 1.1124 'International Tables Vol C Tables 4.2.6.8 and 6.1.1.4'

loop_
_geom_angle_atom_site_label_1
_geom_angle_atom_site_label_2
_geom_angle_atom_site_label_3
_geom_angle
N2 Ni1 C31 179.34(11)
N2 Ni1 N3 82.45(10)
C31 Ni1 N3 97.12(11)
N2 Ni1 N1 83.24(10)
C31 Ni1 N1 97.18(11)
N3 Ni1 N1 165.64(10)
N2 Ni1 Fe1 164.11(7)
C31 Ni1 Fe1 15.39(9)
N3 Ni1 Fe1 96.90(7)
N1 Ni1 Fe1 96.56(7)
N7 Fe1 N5 173.59(10)
N7 Fe1 N6 97.11(9)
N5 Fe1 N6 82.32(9)
N7 Fe1 N4 95.71(9)
N5 Fe1 N4 82.14(10)
N6 Fe1 N4 151.57(9)
N7 Fe1 Cl1 89.41(7)
N5 Fe1 Cl1 96.94(8)
N6 Fe1 Cl1 103.90(7)
N4 Fe1 Cl1 101.49(7)
N7 Fe1 S1 84.95(7)
N5 Fe1 S1 88.68(8)
N6 Fe1 S1 78.23(6)
N4 Fe1 S1 77.76(7)
Cl1 Fe1 S1 174.19(3)
N7 Fe1 Ni1 17.00(6)
N5 Fe1 Ni1 169.38(7)
N6 Fe1 Ni1 99.88(6)
N4 Fe1 Ni1 99.77(6)
Cl1 Fe1 Ni1 72.44(2)
S1 Fe1 Ni1 101.94(2)
C17 S1 C16 114.25(15)
C17 S1 Fe1 90.12(10)
C16 S1 Fe1 90.41(10)
C1 N1 C29 118.8(2)
C1 N1 Ni1 114.82(18)
C29 N1 Ni1 126.33(18)
C6 N2 C2 122.9(2)
C6 N2 Ni1 118.88(19)
C2 N2 Ni1 118.13(19)
C7 N3 C8 118.9(2)
C7 N3 Ni1 116.06(19)
C8 N3 Ni1 124.92(19)
C19 N4 C15 110.0(2)
C19 N4 C14 105.0(2)
C15 N4 C14 110.9(2)
C19 N4 Fe1 101.65(18)
C15 N4 Fe1 111.04(17)
C14 N4 Fe1 117.44(18)
C20 N5 C21 109.7(3)
C20 N5 C22 111.3(3)
C21 N5 C22 109.1(3)
C20 N5 Fe1 106.2(2)
C21 N5 Fe1 114.6(2)
C22 N5 Fe1 105.91(18)
C23 N6 C18 109.2(2)
C23 N6 C24 104.2(2)
C18 N6 C24 111.7(2)
C23 N6 Fe1 102.73(17)
C18 N6 Fe1 111.58(17)
C24 N6 Fe1 116.52(17)
C31 N7 Fe1 157.2(2)
O1 C1 N1 128.9(3)
O1 C1 C2 119.9(3)
N1 C1 C2 111.1(2)
N2 C2 C3 120.1(3)
N2 C2 C1 112.4(2)
C3 C2 C1 127.6(3)
C2 C3 C4 118.3(3)
C2 C3 H3A 120.8
C4 C3 H3A 120.8
C5 C4 C3 120.4(3)
C5 C4 H4A 119.8
C3 C4 H4A 119.8
C6 C5 C4 118.0(3)
C6 C5 H5A 121.0
C4 C5 H5A 121.0
N2 C6 C5 120.3(3)
N2 C6 C7 112.2(2)
C5 C6 C7 127.5(3)
O2 C7 N3 128.8(3)
O2 C7 C6 120.8(3)
N3 C7 C6 110.4(2)
C9 C8 C13 119.3(3)
C9 C8 N3 122.1(3)
C13 C8 N3 118.6(2)
C10 C9 C8 119.4(3)
C10 C9 H9A 120.3
C8 C9 H9A 120.3
C9 C10 C11 121.0(3)
C9 C10 H10A 119.5
C11 C10 H10A 119.5
C10 C11 C12 119.9(3)
C10 C11 H11A 120.1
C12 C11 H11A 120.1
C13 C12 C11 118.9(3)
C13 C12 C14 119.8(3)
C11 C12 C14 121.2(3)
C12 C13 C8 121.2(3)
C12 C13 H13A 119.4
C8 C13 H13A 119.4
C12 C14 N4 116.3(2)
C12 C14 H14A 108.2
N4 C14 H14A 108.2
C12 C14 H14B 108.2
N4 C14 H14B 108.2
H14A C14 H14B 107.4
N4 C15 C16 113.3(2)
N4 C15 H15A 108.9
C16 C15 H15A 108.9
N4 C15 H15B 108.9
C16 C15 H15B 108.9
H15A C15 H15B 107.7
C15 C16 S1 103.1(2)
C15 C16 H16A 111.1
S1 C16 H16A 111.1
C15 C16 H16B 111.1
S1 C16 H16B 111.1
H16A C16 H16B 109.1
C18 C17 S1 103.9(2)
C18 C17 H17A 111.0
S1 C17 H17A 111.0
C18 C17 H17B 111.0
S1 C17 H17B 111.0
H17A C17 H17B 109.0
N6 C18 C17 113.7(2)
N6 C18 H18A 108.8
C17 C18 H18A 108.8
N6 C18 H18B 108.8
C17 C18 H18B 108.8
H18A C18 H18B 107.7
N4 C19 C20 112.1(3)
N4 C19 H19A 109.2
C20 C19 H19A 109.2
N4 C19 H19B 109.2
C20 C19 H19B 109.2
H19A C19 H19B 107.9
N5 C20 C19 110.7(3)
N5 C20 H20A 109.5
C19 C20 H20A 109.5
N5 C20 H20B 109.5
C19 C20 H20B 109.5
H20A C20 H20B 108.1
N5 C21 H21A 109.5
N5 C21 H21B 109.5
H21A C21 H21B 109.5
N5 C21 H21C 109.5
H21A C21 H21C 109.5
H21B C21 H21C 109.5
N5 C22 C23 110.0(3)
N5 C22 H22A 109.7
C23 C22 H22A 109.7
N5 C22 H22B 109.7
C23 C22 H22B 109.7
H22A C22 H22B 108.2
N6 C23 C22 112.3(2)
N6 C23 H23A 109.1
C22 C23 H23A 109.1
N6 C23 H23B 109.1
C22 C23 H23B 109.1
H23A C23 H23B 107.9
C25 C24 N6 116.0(2)
C25 C24 H24A 108.3
N6 C24 H24A 108.3
C25 C24 H24B 108.3
N6 C24 H24B 108.3
H24A C24 H24B 107.4
C26 C25 C30 118.9(3)
C26 C25 C24 120.3(3)
C30 C25 C24 120.9(3)
C27 C26 C25 120.0(3)
C27 C26 H26A 120.0
C25 C26 H26A 120.0
C26 C27 C28 120.9(3)
C26 C27 H27A 119.6
C28 C27 H27A 119.6
C27 C28 C29 119.9(3)
C27 C28 H28A 120.0
C29 C28 H28A 120.0
C30 C29 C28 118.6(3)
C30 C29 N1 118.9(2)
C28 C29 N1 122.5(3)
C29 C30 C25 121.5(3)
C29 C30 H30A 119.3
C25 C30 H30A 119.3
N7 C31 Ni1 170.5(3)
O3 S2 C33 103.9(2)
O3 S2 C32 106.4(2)
C33 S2 C32 98.3(3)
S2 C32 H32A 109.5
S2 C32 H32B 109.5
H32A C32 H32B 109.5
S2 C32 H32C 109.5
H32A C32 H32C 109.5
H32B C32 H32C 109.5
S2 C33 H33A 109.5
S2 C33 H33B 109.5
H33A C33 H33B 109.5
S2 C33 H33C 109.5
H33A C33 H33C 109.5
H33B C33 H33C 109.5
C32' S2' C33' 108.9(10)
S2' C32' H32D 109.5
S2' C32' H32E 109.5
H32D C32' H32E 109.5
S2' C32' H32F 109.5
H32D C32' H32F 109.5
H32E C32' H32F 109.5
S2' C33' H33D 109.5
S2' C33' H33E 109.5
H33D C33' H33E 109.5
S2' C33' H33F 109.5
H33D C33' H33F 109.5
H33E C33' H33F 109.5

loop_
_geom_bond_atom_site_label_1
_geom_bond_atom_site_label_2
_geom_bond_distance
Ni1 N2 1.835(2)
Ni1 C31 1.853(3)
Ni1 N3 1.920(2)
Ni1 N1 1.923(2)
Fe1 N7 2.084(3)
Fe1 N5 2.173(3)
Fe1 N6 2.302(2)
Fe1 N4 2.339(2)
Fe1 Cl1 2.3421(10)
Fe1 S1 2.5283(9)
S1 C17 1.814(3)
S1 C16 1.816(3)
O1 C1 1.236(3)
O2 C7 1.232(4)
N1 C1 1.358(4)
N1 C29 1.428(4)
N2 C6 1.331(4)
N2 C2 1.334(4)
N3 C7 1.353(4)
N3 C8 1.427(4)
N4 C19 1.496(4)
N4 C15 1.496(4)
N4 C14 1.515(4)
N5 C20 1.481(4)
N5 C21 1.482(4)
N5 C22 1.484(4)
N6 C23 1.498(4)
N6 C18 1.505(4)
N6 C24 1.516(4)
N7 C31 1.153(4)
C1 C2 1.499(4)
C2 C3 1.382(4)
C3 C4 1.396(4)
C3 H3A 0.9500
C4 C5 1.392(4)
C4 H4A 0.9500
C5 C6 1.387(4)
C5 H5A 0.9500
C6 C7 1.501(4)
C8 C9 1.396(4)
C8 C13 1.398(4)
C9 C10 1.386(4)
C9 H9A 0.9500
C10 C11 1.392(5)
C10 H10A 0.9500
C11 C12 1.398(4)
C11 H11A 0.9500
C12 C13 1.386(4)
C12 C14 1.508(4)
C13 H13A 0.9500
C14 H14A 0.9900
C14 H14B 0.9900
C15 C16 1.525(5)
C15 H15A 0.9900
C15 H15B 0.9900
C16 H16A 0.9900
C16 H16B 0.9900
C17 C18 1.524(4)
C17 H17A 0.9900
C17 H17B 0.9900
C18 H18A 0.9900
C18 H18B 0.9900
C19 C20 1.519(4)
C19 H19A 0.9900
C19 H19B 0.9900
C20 H20A 0.9900
C20 H20B 0.9900
C21 H21A 0.9800
C21 H21B 0.9800
C21 H21C 0.9800
C22 C23 1.518(4)
C22 H22A 0.9900
C22 H22B 0.9900
C23 H23A 0.9900
C23 H23B 0.9900
C24 C25 1.502(4)
C24 H24A 0.9900
C24 H24B 0.9900
C25 C26 1.394(4)
C25 C30 1.395(4)
C26 C27 1.381(4)
C26 H26A 0.9500
C27 C28 1.392(4)
C27 H27A 0.9500
C28 C29 1.397(4)
C28 H28A 0.9500
C29 C30 1.392(4)
C30 H30A 0.9500
S2 O3 1.465(3)
S2 C33 1.780(5)
S2 C32 1.820(7)
C32 H32A 0.9800
C32 H32B 0.9800
C32 H32C 0.9800
C33 H33A 0.9800
C33 H33B 0.9800
C33 H33C 0.9800
S2' C32' 1.6693(11)
S2' C33' 1.6693(11)
C32' H32D 0.9800
C32' H32E 0.9800
C32' H32F 0.9800
C33' H33D 0.9800
C33' H33E 0.9800
C33' H33F 0.9800

loop_
_geom_torsion_atom_site_label_1
_geom_torsion_atom_site_label_2
_geom_torsion_atom_site_label_3
_geom_torsion_atom_site_label_4
_geom_torsion
N2 Ni1 Fe1 N7 178.6(3)
C31 Ni1 Fe1 N7 0.2(4)
N3 Ni1 Fe1 N7 92.0(2)
N1 Ni1 Fe1 N7 -93.0(2)
N2 Ni1 Fe1 N5 1.7(5)
C31 Ni1 Fe1 N5 -176.7(5)
N3 Ni1 Fe1 N5 -85.0(4)
N1 Ni1 Fe1 N5 90.0(4)
N2 Ni1 Fe1 N6 -99.5(3)
C31 Ni1 Fe1 N6 82.1(3)
N3 Ni1 Fe1 N6 173.90(10)
N1 Ni1 Fe1 N6 -11.11(9)
N2 Ni1 Fe1 N4 101.2(3)
C31 Ni1 Fe1 N4 -77.3(3)
N3 Ni1 Fe1 N4 14.54(10)
N1 Ni1 Fe1 N4 -170.47(10)
N2 Ni1 Fe1 Cl1 2.1(3)
C31 Ni1 Fe1 Cl1 -176.3(3)
N3 Ni1 Fe1 Cl1 -84.53(8)
N1 Ni1 Fe1 Cl1 90.47(7)
N2 Ni1 Fe1 S1 -179.4(3)
C31 Ni1 Fe1 S1 2.2(3)
N3 Ni1 Fe1 S1 93.96(8)
N1 Ni1 Fe1 S1 -91.04(7)
N7 Fe1 S1 C17 57.58(12)
N5 Fe1 S1 C17 -123.21(12)
N6 Fe1 S1 C17 -40.77(12)
N4 Fe1 S1 C17 154.55(12)
Cl1 Fe1 S1 C17 71.4(3)
Ni1 Fe1 S1 C17 56.99(10)
N7 Fe1 S1 C16 -56.67(13)
N5 Fe1 S1 C16 122.54(13)
N6 Fe1 S1 C16 -155.03(13)
N4 Fe1 S1 C16 40.30(13)
Cl1 Fe1 S1 C16 -42.9(4)
Ni1 Fe1 S1 C16 -57.26(11)
N2 Ni1 N1 C1 -5.32(19)
C31 Ni1 N1 C1 175.2(2)
N3 Ni1 N1 C1 -9.8(5)
Fe1 Ni1 N1 C1 -169.32(18)
N2 Ni1 N1 C29 177.8(2)
C31 Ni1 N1 C29 -1.6(2)
N3 Ni1 N1 C29 173.4(3)
Fe1 Ni1 N1 C29 13.8(2)
C31 Ni1 N2 C6 -50(10)
N3 Ni1 N2 C6 -0.6(2)
N1 Ni1 N2 C6 -179.5(2)
Fe1 Ni1 N2 C6 -89.3(3)
C31 Ni1 N2 C2 134(10)
N3 Ni1 N2 C2 -176.4(2)
N1 Ni1 N2 C2 4.7(2)
Fe1 Ni1 N2 C2 94.9(3)
N2 Ni1 N3 C7 -0.3(2)
C31 Ni1 N3 C7 179.2(2)
N1 Ni1 N3 C7 4.2(5)
Fe1 Ni1 N3 C7 163.7(2)
N2 Ni1 N3 C8 175.1(2)
C31 Ni1 N3 C8 -5.4(2)
N1 Ni1 N3 C8 179.5(3)
Fe1 Ni1 N3 C8 -21.0(2)
N7 Fe1 N4 C19 -174.81(19)
N5 Fe1 N4 C19 11.27(19)
N6 Fe1 N4 C19 68.7(3)
Cl1 Fe1 N4 C19 -84.25(19)
S1 Fe1 N4 C19 101.63(19)
Ni1 Fe1 N4 C19 -158.15(18)
N7 Fe1 N4 C15 68.2(2)
N5 Fe1 N4 C15 -105.7(2)
N6 Fe1 N4 C15 -48.3(3)
Cl1 Fe1 N4 C15 158.75(18)
S1 Fe1 N4 C15 -15.37(18)
Ni1 Fe1 N4 C15 84.85(19)
N7 Fe1 N4 C14 -60.9(2)
N5 Fe1 N4 C14 125.2(2)
N6 Fe1 N4 C14 -177.38(19)
Cl1 Fe1 N4 C14 29.7(2)
S1 Fe1 N4 C14 -144.4(2)
Ni1 Fe1 N4 C14 -44.2(2)
N7 Fe1 N5 C20 -52.8(9)
N6 Fe1 N5 C20 -138.1(2)
N4 Fe1 N5 C20 18.0(2)
Cl1 Fe1 N5 C20 118.7(2)
S1 Fe1 N5 C20 -59.8(2)
Ni1 Fe1 N5 C20 119.1(4)
N7 Fe1 N5 C21 -174.0(8)
N6 Fe1 N5 C21 100.6(2)
N4 Fe1 N5 C21 -103.3(2)
Cl1 Fe1 N5 C21 -2.6(2)
S1 Fe1 N5 C21 178.9(2)
Ni1 Fe1 N5 C21 -2.1(5)
N7 Fe1 N5 C22 65.7(9)
N6 Fe1 N5 C22 -19.7(2)
N4 Fe1 N5 C22 136.4(2)
Cl1 Fe1 N5 C22 -122.86(19)
S1 Fe1 N5 C22 58.61(19)
Ni1 Fe1 N5 C22 -122.4(4)
N7 Fe1 N6 C23 177.09(18)
N5 Fe1 N6 C23 -9.35(18)
N4 Fe1 N6 C23 -66.7(3)
Cl1 Fe1 N6 C23 85.94(17)
S1 Fe1 N6 C23 -99.60(17)
Ni1 Fe1 N6 C23 160.14(16)
N7 Fe1 N6 C18 -66.07(19)
N5 Fe1 N6 C18 107.49(19)
N4 Fe1 N6 C18 50.1(3)
Cl1 Fe1 N6 C18 -157.22(17)
S1 Fe1 N6 C18 17.24(17)
Ni1 Fe1 N6 C18 -83.02(18)
N7 Fe1 N6 C24 63.9(2)
N5 Fe1 N6 C24 -122.5(2)
N4 Fe1 N6 C24 -179.92(19)
Cl1 Fe1 N6 C24 -27.2(2)
S1 Fe1 N6 C24 147.22(19)
Ni1 Fe1 N6 C24 46.95(19)
N5 Fe1 N7 C31 174.7(7)
N6 Fe1 N7 C31 -100.8(6)
N4 Fe1 N7 C31 104.7(6)
Cl1 Fe1 N7 C31 3.2(6)
S1 Fe1 N7 C31 -178.2(6)
Ni1 Fe1 N7 C31 -0.2(4)
C29 N1 C1 O1 1.1(4)
Ni1 N1 C1 O1 -176.0(2)
C29 N1 C1 C2 -178.0(2)
Ni1 N1 C1 C2 4.9(3)
C6 N2 C2 C3 0.6(4)
Ni1 N2 C2 C3 176.3(2)
C6 N2 C2 C1 -178.8(2)
Ni1 N2 C2 C1 -3.1(3)
O1 C1 C2 N2 179.5(2)
N1 C1 C2 N2 -1.3(3)
O1 C1 C2 C3 0.1(4)
N1 C1 C2 C3 179.4(3)
N2 C2 C3 C4 1.0(4)
C1 C2 C3 C4 -179.7(3)
C2 C3 C4 C5 -1.4(4)
C3 C4 C5 C6 0.2(4)
C2 N2 C6 C5 -1.8(4)
Ni1 N2 C6 C5 -177.5(2)
C2 N2 C6 C7 176.9(2)
Ni1 N2 C6 C7 1.3(3)
C4 C5 C6 N2 1.4(4)
C4 C5 C6 C7 -177.2(3)
C8 N3 C7 O2 5.7(5)
Ni1 N3 C7 O2 -178.7(3)
C8 N3 C7 C6 -174.7(2)
Ni1 N3 C7 C6 1.0(3)
N2 C6 C7 O2 178.3(3)
C5 C6 C7 O2 -3.1(5)
N2 C6 C7 N3 -1.4(3)
C5 C6 C7 N3 177.2(3)
C7 N3 C8 C9 47.5(4)
Ni1 N3 C8 C9 -127.7(3)
C7 N3 C8 C13 -135.6(3)
Ni1 N3 C8 C13 49.2(3)
C13 C8 C9 C10 -2.1(4)
N3 C8 C9 C10 174.8(3)
C8 C9 C10 C11 -1.3(4)
C9 C10 C11 C12 1.1(5)
C10 C11 C12 C13 2.5(4)
C10 C11 C12 C14 179.4(3)
C11 C12 C13 C8 -5.9(4)
C14 C12 C13 C8 177.1(3)
C9 C8 C13 C12 5.7(4)
N3 C8 C13 C12 -171.3(3)
C13 C12 C14 N4 -87.8(3)
C11 C12 C14 N4 95.3(3)
C19 N4 C14 C12 -168.6(3)
C15 N4 C14 C12 -49.8(3)
Fe1 N4 C14 C12 79.4(3)
C19 N4 C15 C16 -135.0(3)
C14 N4 C15 C16 109.3(3)
Fe1 N4 C15 C16 -23.2(3)
N4 C15 C16 S1 65.0(3)
C17 S1 C16 C15 -155.74(19)
Fe1 S1 C16 C15 -65.43(18)
C16 S1 C17 C18 154.82(19)
Fe1 S1 C17 C18 64.31(18)
C23 N6 C18 C17 133.0(3)
C24 N6 C18 C17 -112.3(3)
Fe1 N6 C18 C17 20.1(3)
S1 C17 C18 N6 -62.3(3)
C15 N4 C19 C20 78.2(3)
C14 N4 C19 C20 -162.4(3)
Fe1 N4 C19 C20 -39.5(3)
C21 N5 C20 C19 78.5(3)
C22 N5 C20 C19 -160.6(3)
Fe1 N5 C20 C19 -45.8(3)
N4 C19 C20 N5 61.6(4)
C20 N5 C22 C23 161.7(3)
C21 N5 C22 C23 -77.1(3)
Fe1 N5 C22 C23 46.7(3)
C18 N6 C23 C22 -80.8(3)
C24 N6 C23 C22 159.7(3)
Fe1 N6 C23 C22 37.8(3)
N5 C22 C23 N6 -60.4(3)
C23 N6 C24 C25 165.5(2)
C18 N6 C24 C25 47.8(3)
Fe1 N6 C24 C25 -82.1(3)
N6 C24 C25 C26 -97.2(3)
N6 C24 C25 C30 83.9(3)
C30 C25 C26 C27 -1.2(4)
C24 C25 C26 C27 179.9(3)
C25 C26 C27 C28 -2.9(4)
C26 C27 C28 C29 2.5(4)
C27 C28 C29 C30 1.9(4)
C27 C28 C29 N1 -177.1(3)
C1 N1 C29 C30 142.1(3)
Ni1 N1 C29 C30 -41.1(3)
C1 N1 C29 C28 -38.8(4)
Ni1 N1 C29 C28 137.9(2)
C28 C29 C30 C25 -6.1(4)
N1 C29 C30 C25 173.0(2)
C26 C25 C30 C29 5.8(4)
C24 C25 C30 C29 -175.3(3)
Fe1 N7 C31 Ni1 0.9(19)
N2 Ni1 C31 N7 -41(11)
N3 Ni1 C31 N7 -90.7(15)
N1 Ni1 C31 N7 88.1(15)
Fe1 Ni1 C31 N7 -0.5(12)
